data_7235993
loop_
_publ_author_name
'Garc\'ia-R\'ios, Jessica'
'Hern\'andez-Campos, Ren\'e Francisco'
'Rasc\'on-Cruz, Fernando'
'Moreno-Mart\'inez, V\'ictor Augusto'
'Huerta-Lavorie, Ra\'ul'
'Vel\'azquez-Carmona, Miguel-\'Angel'
'Cea-Olivares, Raymundo'
'Mart\'inez-Otero, Diego'
'Jancik, Vojtech'

_publ_section_title
;
 Homo- and heteroalumoxane silicates
;
_journal_issue 121
_journal_name_full 'RSC Advances'
_journal_page_first 99722
_journal_paper_doi 10.1039/C5RA18481A
_journal_volume 5
_journal_year 2015
_chemical_formula_moiety 'C76 H124 Al2 N4 O10 Si2 Zn3, 0.84(C4 H8 O)'
_chemical_formula_sum 'C79.36 H130.72 Al2 N4 O10.84 Si2 Zn3'
_chemical_formula_weight 1620.60
_chemical_properties_physical 'Air-sensitive, Moisture-sensitive'
_space_group_crystal_system monoclinic
_space_group_IT_number 4
_space_group_name_Hall 'P 2yb'
_space_group_name_H-M_alt 'P 1 21 1'
_atom_sites_solution_hydrogens geom
_atom_sites_solution_primary direct
_atom_sites_solution_secondary difmap
_audit_creation_method SHELXL-2014/7
_audit_update_record
;
2015-10-25 deposited with the CCDC.
2015-11-12 downloaded from the CCDC.
;
_cell_angle_alpha 90
_cell_angle_beta 110.51(2)
_cell_angle_gamma 90
_cell_formula_units_Z 2
_cell_length_a 12.3480(10)
_cell_length_b 22.490(2)
_cell_length_c 16.843(2)
_cell_measurement_reflns_used 9975
_cell_measurement_temperature 173(2)
_cell_measurement_theta_max 25.30
_cell_measurement_theta_min 2.52
_cell_volume 4380.9(9)
_computing_cell_refinement 'Bruker AXS SAINT (v 7.34A, Bruker 2006)'
_computing_data_collection 'SMART V 5.625 (Bruker, 1999)'
_computing_data_reduction 'Bruker AXS SAINT (v 7.34A, Bruker 2006)'
_computing_molecular_graphics 'Bruker AXS SHELXTL (v 6.12)'
_computing_publication_material 'SHELXL-97 (Sheldrick, 1997)'
_computing_structure_refinement 'SHELXL-2014/7 (Sheldrick, 2014)'
_computing_structure_solution 'SHELXS-97 (Sheldrick, 1990)'
_diffrn_ambient_temperature 173(2)
_diffrn_detector_area_resol_mean 0.661
_diffrn_measured_fraction_theta_full 0.998
_diffrn_measured_fraction_theta_max 0.997
_diffrn_measurement_device_type 'Bruker Smart Apex CCD diffractometer'
_diffrn_measurement_method 'omega scan'
_diffrn_radiation_type MoK\a
_diffrn_radiation_wavelength 0.71073
_diffrn_reflns_av_R_equivalents 0.0647
_diffrn_reflns_av_unetI/netI 0.0746
_diffrn_reflns_Laue_measured_fraction_full 0.998
_diffrn_reflns_Laue_measured_fraction_max 0.997
_diffrn_reflns_limit_h_max 14
_diffrn_reflns_limit_h_min -14
_diffrn_reflns_limit_k_max 27
_diffrn_reflns_limit_k_min -27
_diffrn_reflns_limit_l_max 20
_diffrn_reflns_limit_l_min -20
_diffrn_reflns_number 48084
_diffrn_reflns_point_group_measured_fraction_full 0.998
_diffrn_reflns_point_group_measured_fraction_max 0.997
_diffrn_reflns_theta_full 25.242
_diffrn_reflns_theta_max 25.361
_diffrn_reflns_theta_min 1.577
_exptl_absorpt_coefficient_mu 0.917
_exptl_absorpt_correction_T_max 0.8917
_exptl_absorpt_correction_T_min 0.7518
_exptl_absorpt_correction_type multi-scan
_exptl_absorpt_process_details 'Sadabs, Sheldrick 2007'
_exptl_crystal_colour COLORLESS
_exptl_crystal_density_diffrn 1.229
_exptl_crystal_density_method 'not measured'
_exptl_crystal_description PRISM
_exptl_crystal_F_000 1731
_exptl_crystal_recrystallization_method 'Re-crystallisation from solvent: THF'
_exptl_crystal_size_max 0.330
_exptl_crystal_size_mid 0.134
_exptl_crystal_size_min 0.128
_refine_diff_density_max 0.474
_refine_diff_density_min -0.284
_refine_diff_density_rms 0.059
_refine_ls_abs_structure_details
; 
 Refined as an inversion twin. 
;
_refine_ls_abs_structure_Flack 0.394(11)
_refine_ls_extinction_method none
_refine_ls_goodness_of_fit_ref 0.993
_refine_ls_hydrogen_treatment constr
_refine_ls_matrix_type full
_refine_ls_number_parameters 1066
_refine_ls_number_reflns 15961
_refine_ls_number_restraints 592
_refine_ls_restrained_S_all 0.983
_refine_ls_R_factor_all 0.0619
_refine_ls_R_factor_gt 0.0456
_refine_ls_shift/su_max 0.001
_refine_ls_shift/su_mean 0.000
_refine_ls_structure_factor_coef Fsqd
_refine_ls_weighting_details 'w=1/[\s^2^(Fo^2^)+(0.0433P)^2^] where P=(Fo^2^+2Fc^2^)/3'
_refine_ls_weighting_scheme calc
_refine_ls_wR_factor_gt 0.0924
_refine_ls_wR_factor_ref 0.0992
_reflns_Friedel_coverage 0.946
_reflns_Friedel_fraction_full 0.998
_reflns_Friedel_fraction_max 0.997
_reflns_number_gt 12991
_reflns_number_total 15961
_reflns_threshold_expression 'I > 2\s(I)'
_cod_data_source_file c5ra18481a2.cif
_cod_data_source_block Comp9
_cod_original_sg_symbol_H-M 'P 21'
_cod_database_code 7235993
_shelx_shelxl_version_number 2014/7
_shelx_space_group_comment
; 
The symmetry employed for this shelxl refinement is uniquely defined 
by the following loop, which should always be used as a source of 
symmetry information in preference to the above space-group names. 
They are only intended as comments. 
;
_shelx_estimated_absorpt_t_min 0.752
_shelx_estimated_absorpt_t_max 0.892

loop_
_space_group_symop_operation_xyz
'x, y, z'
'-x, y+1/2, -z'

loop_
_atom_site_label
_atom_site_type_symbol
_atom_site_fract_x
_atom_site_fract_y
_atom_site_fract_z
_atom_site_U_iso_or_equiv
_atom_site_adp_type
_atom_site_occupancy
_atom_site_site_symmetry_order
_atom_site_calc_flag
_atom_site_refinement_flags_posn
_atom_site_refinement_flags_adp
_atom_site_refinement_flags_occupancy
_atom_site_disorder_assembly
_atom_site_disorder_group
Zn1 Zn 0.35455(6) 0.36725(3) 0.70652(4) 0.02222(14) Uani 1 1 d . . . . .
Zn2 Zn 0.27800(6) 0.25742(3) 0.61356(4) 0.03005(19) Uani 1 1 d . . . . .
Zn3 Zn 0.42686(6) 0.47829(3) 0.79771(4) 0.03316(19) Uani 1 1 d . . . . .
Al1 Al 0.16543(14) 0.38282(7) 0.51122(10) 0.0228(4) Uani 1 1 d . . . . .
Al2 Al 0.48131(14) 0.35506(7) 0.91486(10) 0.0236(4) Uani 1 1 d . . . . .
Si1 Si 0.27859(15) 0.49539(7) 0.60576(10) 0.0260(4) Uani 1 1 d . . . . .
Si2 Si 0.41935(14) 0.23928(7) 0.81318(10) 0.0246(4) Uani 1 1 d . . . . .
O1 O 0.1804(3) 0.45693(16) 0.5373(2) 0.0254(9) Uani 1 1 d . . . . .
O2 O 0.3710(3) 0.45517(17) 0.6776(2) 0.0268(9) Uani 1 1 d . . . . .
O3 O 0.2265(4) 0.53839(17) 0.6619(2) 0.0343(10) Uani 1 1 d . . . . .
O4 O 0.3374(3) 0.53470(17) 0.5502(3) 0.0327(10) Uani 1 1 d . . . . .
O5 O 0.2483(3) 0.34092(16) 0.5962(2) 0.0257(9) Uani 1 1 d . . . . .
O6 O 0.4497(3) 0.28083(16) 0.8958(2) 0.0263(9) Uani 1 1 d . . . . .
O7 O 0.3876(3) 0.27737(16) 0.7261(2) 0.0259(9) Uani 1 1 d . . . . .
O8 O 0.3057(3) 0.19852(17) 0.8010(2) 0.0296(9) Uani 1 1 d . . . . .
O9 O 0.5339(4) 0.19796(17) 0.8304(2) 0.0323(10) Uani 1 1 d . . . . .
O10 O 0.4210(3) 0.39498(17) 0.8233(2) 0.0271(9) Uani 1 1 d . . . . .
N1 N 0.0088(4) 0.3571(2) 0.4698(3) 0.0239(10) Uani 1 1 d . . . . .
N2 N 0.1933(4) 0.3670(2) 0.4084(3) 0.0278(11) Uani 1 1 d . . . . .
N3 N 0.4421(4) 0.3869(2) 1.0059(3) 0.0279(11) Uani 1 1 d . . . . .
N4 N 0.6445(4) 0.3668(2) 0.9665(3) 0.0294(11) Uani 1 1 d . . . . .
C1 C -0.1433(6) 0.2846(3) 0.3926(4) 0.0428(18) Uani 1 1 d . . . . .
H1A H -0.2001 0.3140 0.3961 0.064 Uiso 1 1 calc R U . . .
H1B H -0.1357 0.2532 0.4345 0.064 Uiso 1 1 calc R U . . .
H1C H -0.1692 0.2672 0.3356 0.064 Uiso 1 1 calc R U . . .
C2 C -0.0275(5) 0.3147(3) 0.4104(4) 0.0304(14) Uani 1 1 d . . . . .
C3 C 0.0360(5) 0.2973(3) 0.3602(4) 0.0336(15) Uani 1 1 d . . . . .
H3A H 0.0096 0.2629 0.3262 0.040 Uiso 1 1 calc R U . . .
C4 C 0.1346(5) 0.3252(3) 0.3546(4) 0.0301(14) Uani 1 1 d . . . . .
C5 C 0.1680(7) 0.3075(3) 0.2792(4) 0.0502(19) Uani 1 1 d . . . . .
H5A H 0.1893 0.3431 0.2545 0.075 Uiso 1 1 calc R U . . .
H5B H 0.1024 0.2878 0.2366 0.075 Uiso 1 1 calc R U . . .
H5C H 0.2340 0.2801 0.2980 0.075 Uiso 1 1 calc DR U . . .
C6 C -0.0735(4) 0.3774(3) 0.5079(3) 0.0275(13) Uani 1 1 d . . . . .
C7 C -0.0869(5) 0.3464(3) 0.5753(4) 0.0337(15) Uani 1 1 d . . . . .
C8 C -0.1639(5) 0.3693(4) 0.6115(4) 0.0469(18) Uani 1 1 d . . . . .
H8A H -0.1732 0.3496 0.6586 0.056 Uiso 1 1 calc R U . . .
C9 C -0.2267(6) 0.4200(3) 0.5799(5) 0.051(2) Uani 1 1 d . . . . .
H9A H -0.2790 0.4348 0.6052 0.061 Uiso 1 1 calc R U . . .
C10 C -0.2144(5) 0.4490(3) 0.5126(4) 0.0419(17) Uani 1 1 d . . . . .
H10A H -0.2597 0.4834 0.4909 0.050 Uiso 1 1 calc R U . . .
C11 C -0.1367(5) 0.4295(3) 0.4748(4) 0.0336(15) Uani 1 1 d . . . . .
C12 C -0.1241(6) 0.4630(3) 0.4000(4) 0.0430(17) Uani 1 1 d . . . . .
H12A H -0.0407 0.4615 0.4060 0.052 Uiso 1 1 calc R U . . .
C13 C -0.1587(7) 0.5288(3) 0.3981(5) 0.061(2) Uani 1 1 d . . . . .
H13A H -0.1209 0.5463 0.4543 0.091 Uiso 1 1 calc R U . . .
H13B H -0.2428 0.5319 0.3823 0.091 Uiso 1 1 calc R U . . .
H13C H -0.1343 0.5501 0.3564 0.091 Uiso 1 1 calc R U . . .
C14 C -0.1928(8) 0.4350(4) 0.3158(5) 0.076(3) Uani 1 1 d . . . . .
H14A H -0.1603 0.3959 0.3115 0.114 Uiso 1 1 calc R U . . .
H14B H -0.1889 0.4605 0.2697 0.114 Uiso 1 1 calc R U . . .
H14C H -0.2736 0.4305 0.3115 0.114 Uiso 1 1 calc R U . . .
C15 C -0.0212(6) 0.2901(3) 0.6117(5) 0.0467(19) Uani 1 1 d . . . . .
H15A H 0.0201 0.2770 0.5731 0.056 Uiso 1 1 calc R U . . .
C16 C 0.0685(7) 0.3013(5) 0.6979(5) 0.068(3) Uani 1 1 d . . . . .
H16A H 0.1166 0.3353 0.6948 0.102 Uiso 1 1 calc R U . . .
H16B H 0.1172 0.2659 0.7165 0.102 Uiso 1 1 calc R U . . .
H16C H 0.0299 0.3100 0.7385 0.102 Uiso 1 1 calc R U . . .
C17 C -0.1035(8) 0.2391(4) 0.6161(6) 0.074(3) Uani 1 1 d . . . . .
H17A H -0.1685 0.2367 0.5622 0.112 Uiso 1 1 calc R U . . .
H17B H -0.1326 0.2469 0.6622 0.112 Uiso 1 1 calc R U . . .
H17C H -0.0612 0.2013 0.6267 0.112 Uiso 1 1 calc R U . . .
C18 C 0.2853(5) 0.3973(3) 0.3893(4) 0.0285(14) Uani 1 1 d . . . . .
C19 C 0.3950(5) 0.3717(3) 0.4115(4) 0.0303(13) Uani 1 1 d . . . . .
C20 C 0.4802(6) 0.4017(3) 0.3914(4) 0.0370(16) Uani 1 1 d . . . . .
H20A H 0.5558 0.3853 0.4075 0.044 Uiso 1 1 calc R U . . .
C21 C 0.4565(6) 0.4552(3) 0.3481(4) 0.0398(16) Uani 1 1 d . . . . .
H21A H 0.5153 0.4750 0.3340 0.048 Uiso 1 1 calc R U . . .
C22 C 0.3495(6) 0.4793(3) 0.3258(4) 0.0393(16) Uani 1 1 d . . . . .
H22A H 0.3347 0.5160 0.2961 0.047 Uiso 1 1 calc R U . . .
C23 C 0.2600(5) 0.4518(3) 0.3453(4) 0.0334(14) Uani 1 1 d D U . . .
C24 C 0.1413(6) 0.4794(3) 0.3164(4) 0.0492(16) Uani 1 1 d D U . . .
H24A H 0.0916 0.4561 0.3410 0.074 Uiso 0.67(5) 1 calc R U P A 1
H24B H 0.1093 0.4667 0.3607 0.074 Uiso 0.33(5) 1 calc R U P A 2
C25 C 0.142(2) 0.5438(6) 0.3430(16) 0.047(4) Uani 0.67(5) 1 d D U P A 1
H25A H 0.1781 0.5468 0.4047 0.070 Uiso 0.67(5) 1 calc R U P A 1
H25B H 0.0624 0.5586 0.3253 0.070 Uiso 0.67(5) 1 calc R U P A 1
H25C H 0.1860 0.5676 0.3160 0.070 Uiso 0.67(5) 1 calc R U P A 1
C26 C 0.0877(19) 0.4757(11) 0.2181(9) 0.073(6) Uani 0.67(5) 1 d D U P A 1
H26A H 0.0942 0.4349 0.1998 0.109 Uiso 0.67(5) 1 calc R U P A 1
H26B H 0.1291 0.5028 0.1931 0.109 Uiso 0.67(5) 1 calc R U P A 1
H26C H 0.0060 0.4871 0.1994 0.109 Uiso 0.67(5) 1 calc R U P A 1
C25A C 0.144(5) 0.5467(9) 0.323(3) 0.050(9) Uani 0.33(5) 1 d D U P A 2
H25D H 0.2024 0.5586 0.3772 0.075 Uiso 0.33(5) 1 calc R U P A 2
H25E H 0.1641 0.5635 0.2763 0.075 Uiso 0.33(5) 1 calc R U P A 2
H25F H 0.0681 0.5613 0.3200 0.075 Uiso 0.33(5) 1 calc R U P A 2
C26A C 0.055(3) 0.4562(17) 0.236(2) 0.071(9) Uani 0.33(5) 1 d D U P A 2
H26D H -0.0185 0.4774 0.2236 0.107 Uiso 0.33(5) 1 calc R U P A 2
H26E H 0.0839 0.4625 0.1892 0.107 Uiso 0.33(5) 1 calc R U P A 2
H26F H 0.0428 0.4137 0.2417 0.107 Uiso 0.33(5) 1 calc R U P A 2
C27 C 0.4249(6) 0.3130(3) 0.4588(4) 0.0419(17) Uani 1 1 d . . . . .
H27A H 0.3514 0.2947 0.4597 0.050 Uiso 1 1 calc R U . . .
C28 C 0.5028(6) 0.3229(4) 0.5489(5) 0.064(2) Uani 1 1 d . . . . .
H28A H 0.4702 0.3541 0.5744 0.097 Uiso 1 1 calc R U . . .
H28B H 0.5795 0.3350 0.5500 0.097 Uiso 1 1 calc R U . . .
H28C H 0.5094 0.2859 0.5811 0.097 Uiso 1 1 calc R U . . .
C29 C 0.4818(8) 0.2688(4) 0.4155(6) 0.078(3) Uani 1 1 d . . . . .
H29A H 0.4967 0.2311 0.4467 0.118 Uiso 1 1 calc R U . . .
H29B H 0.5550 0.2854 0.4150 0.118 Uiso 1 1 calc R U . . .
H29C H 0.4300 0.2618 0.3571 0.118 Uiso 1 1 calc R U . . .
C30 C 0.1317(6) 0.5793(3) 0.6385(4) 0.0394(17) Uani 1 1 d . . . . .
C31 C 0.1136(7) 0.6081(3) 0.5536(5) 0.053(2) Uani 1 1 d . . . . .
H31A H 0.1859 0.6266 0.5547 0.079 Uiso 1 1 calc R U . . .
H31B H 0.0532 0.6384 0.5422 0.079 Uiso 1 1 calc R U . . .
H31C H 0.0901 0.5778 0.5090 0.079 Uiso 1 1 calc R U . . .
C32 C 0.1622(7) 0.6256(3) 0.7092(5) 0.063(2) Uani 1 1 d . . . . .
H32A H 0.2315 0.6474 0.7104 0.095 Uiso 1 1 calc R U . . .
H32B H 0.1771 0.6056 0.7637 0.095 Uiso 1 1 calc R U . . .
H32C H 0.0977 0.6534 0.6988 0.095 Uiso 1 1 calc R U . . .
C33 C 0.0229(6) 0.5450(4) 0.6358(5) 0.055(2) Uani 1 1 d . . . . .
H33A H 0.0110 0.5113 0.5969 0.083 Uiso 1 1 calc R U . . .
H33B H -0.0443 0.5715 0.6162 0.083 Uiso 1 1 calc R U . . .
H33C H 0.0326 0.5304 0.6927 0.083 Uiso 1 1 calc R U . . .
C34 C 0.4433(6) 0.5679(3) 0.5705(4) 0.0358(16) Uani 1 1 d . . . . .
C35 C 0.4306(7) 0.6043(3) 0.4928(5) 0.054(2) Uani 1 1 d . . . . .
H35A H 0.3637 0.6308 0.4808 0.081 Uiso 1 1 calc R U . . .
H35B H 0.4193 0.5778 0.4444 0.081 Uiso 1 1 calc R U . . .
H35C H 0.5006 0.6281 0.5027 0.081 Uiso 1 1 calc R U . . .
C36 C 0.4595(6) 0.6079(3) 0.6457(5) 0.053(2) Uani 1 1 d . . . . .
H36A H 0.4740 0.5837 0.6968 0.079 Uiso 1 1 calc R U . . .
H36B H 0.3895 0.6318 0.6358 0.079 Uiso 1 1 calc R U . . .
H36C H 0.5254 0.6344 0.6535 0.079 Uiso 1 1 calc DR U . . .
C37 C 0.5420(6) 0.5243(3) 0.5884(6) 0.063(2) Uani 1 1 d . . . . .
H37A H 0.5542 0.5043 0.6425 0.094 Uiso 1 1 calc R U . . .
H37B H 0.6125 0.5456 0.5913 0.094 Uiso 1 1 calc R U . . .
H37C H 0.5233 0.4946 0.5429 0.094 Uiso 1 1 calc R U . . .
C38 C 0.4611(6) 0.4674(3) 1.1109(4) 0.052(2) Uani 1 1 d . . . . .
H38A H 0.4270 0.4408 1.1418 0.078 Uiso 1 1 calc R U . . .
H38B H 0.4020 0.4950 1.0764 0.078 Uiso 1 1 calc R U . . .
H38C H 0.5246 0.4899 1.1513 0.078 Uiso 1 1 calc R U . . .
C39 C 0.5070(5) 0.4310(3) 1.0538(4) 0.0330(15) Uani 1 1 d . . . . .
C40 C 0.6164(6) 0.4454(3) 1.0547(4) 0.0379(16) Uani 1 1 d . . . . .
H40A H 0.6488 0.4814 1.0824 0.045 Uiso 1 1 calc R U . . .
C41 C 0.6842(5) 0.4129(3) 1.0193(4) 0.0356(16) Uani 1 1 d . . . . .
C42 C 0.8107(6) 0.4304(4) 1.0466(5) 0.058(2) Uani 1 1 d . . . . .
H42A H 0.8589 0.3946 1.0615 0.086 Uiso 1 1 calc R U . . .
H42B H 0.8300 0.4567 1.0960 0.086 Uiso 1 1 calc R U . . .
H42C H 0.8247 0.4512 1.0000 0.086 Uiso 1 1 calc R U . . .
C43 C 0.3375(5) 0.3708(3) 1.0209(4) 0.0302(13) Uani 1 1 d . . . . .
C44 C 0.2352(6) 0.4018(3) 0.9806(4) 0.0394(17) Uani 1 1 d . . . . .
C45 C 0.1358(6) 0.3842(4) 0.9964(5) 0.054(2) Uani 1 1 d . . . . .
H45A H 0.0648 0.4043 0.9694 0.065 Uiso 1 1 calc R U . . .
C46 C 0.1407(7) 0.3377(4) 1.0512(5) 0.057(2) Uani 1 1 d . . . . .
H46A H 0.0727 0.3265 1.0616 0.069 Uiso 1 1 calc R U . . .
C47 C 0.2406(7) 0.3076(3) 1.0905(5) 0.050(2) Uani 1 1 d . . . . .
H47A H 0.2414 0.2759 1.1280 0.060 Uiso 1 1 calc R U . . .
C48 C 0.3427(6) 0.3228(3) 1.0763(4) 0.0405(17) Uani 1 1 d . . . . .
C49 C 0.4537(7) 0.2887(3) 1.1205(5) 0.052(2) Uani 1 1 d . . . . .
H49A H 0.4958 0.2863 1.0796 0.063 Uiso 1 1 calc R U . . .
C50 C 0.4365(8) 0.2254(3) 1.1445(5) 0.069(3) Uani 1 1 d . . . . .
H50A H 0.5084 0.2030 1.1555 0.104 Uiso 1 1 calc R U . . .
H50B H 0.3744 0.2067 1.0978 0.104 Uiso 1 1 calc R U . . .
H50C H 0.4157 0.2256 1.1955 0.104 Uiso 1 1 calc DR U . . .
C51 C 0.5331(8) 0.3207(4) 1.1985(6) 0.086(3) Uani 1 1 d . . . . .
H51A H 0.5644 0.3565 1.1811 0.129 Uiso 1 1 calc R U . . .
H51B H 0.5968 0.2943 1.2299 0.129 Uiso 1 1 calc R U . . .
H51C H 0.4894 0.3321 1.2347 0.129 Uiso 1 1 calc R U . . .
C52 C 0.2270(6) 0.4527(4) 0.9202(5) 0.054(2) Uani 1 1 d . . . . .
H52A H 0.3076 0.4633 0.9246 0.065 Uiso 1 1 calc R U . . .
C53 C 0.1626(7) 0.4330(5) 0.8292(5) 0.083(3) Uani 1 1 d . . . . .
H53A H 0.1950 0.3953 0.8185 0.124 Uiso 1 1 calc R U . . .
H53B H 0.1708 0.4633 0.7900 0.124 Uiso 1 1 calc R U . . .
H53C H 0.0805 0.4275 0.8206 0.124 Uiso 1 1 calc R U . . .
C54 C 0.1723(8) 0.5086(4) 0.9433(7) 0.094(3) Uani 1 1 d . . . . .
H54A H 0.2148 0.5194 1.0024 0.141 Uiso 1 1 calc R U . . .
H54B H 0.0914 0.5004 0.9360 0.141 Uiso 1 1 calc R U . . .
H54C H 0.1759 0.5415 0.9062 0.141 Uiso 1 1 calc R U . . .
C55 C 0.7276(5) 0.3309(3) 0.9456(4) 0.0328(15) Uani 1 1 d . . . . .
C56 C 0.7677(5) 0.3483(3) 0.8815(4) 0.0370(16) Uani 1 1 d . . . . .
C57 C 0.8514(5) 0.3135(3) 0.8660(4) 0.0466(18) Uani 1 1 d . . . . .
H57A H 0.8792 0.3245 0.8222 0.056 Uiso 1 1 calc R U . . .
C58 C 0.8939(6) 0.2636(4) 0.9131(5) 0.052(2) Uani 1 1 d . . . . .
H58A H 0.9530 0.2412 0.9030 0.062 Uiso 1 1 calc R U . . .
C59 C 0.8520(6) 0.2456(3) 0.9750(4) 0.0479(19) Uani 1 1 d . . . . .
H59A H 0.8809 0.2103 1.0062 0.057 Uiso 1 1 calc DR U . . .
C60 C 0.7681(5) 0.2786(3) 0.9921(4) 0.0405(17) Uani 1 1 d . . . . .
C61 C 0.7254(6) 0.2584(4) 1.0627(4) 0.0490(18) Uani 1 1 d . . . . .
H61A H 0.6527 0.2807 1.0561 0.059 Uiso 1 1 calc R U . . .
C62 C 0.6975(7) 0.1931(4) 1.0572(5) 0.062(2) Uani 1 1 d . . . . .
H62A H 0.6483 0.1831 0.9991 0.093 Uiso 1 1 calc R U . . .
H62B H 0.6566 0.1836 1.0961 0.093 Uiso 1 1 calc R U . . .
H62C H 0.7693 0.1700 1.0729 0.093 Uiso 1 1 calc R U . . .
C63 C 0.8133(9) 0.2737(4) 1.1490(5) 0.086(3) Uani 1 1 d . . . . .
H63A H 0.8277 0.3166 1.1524 0.128 Uiso 1 1 calc R U . . .
H63B H 0.8857 0.2525 1.1571 0.128 Uiso 1 1 calc R U . . .
H63C H 0.7832 0.2619 1.1933 0.128 Uiso 1 1 calc R U . . .
C64 C 0.7161(6) 0.4011(3) 0.8249(4) 0.0434(18) Uani 1 1 d . . . . .
H64A H 0.6682 0.4240 0.8515 0.052 Uiso 1 1 calc R U . . .
C65 C 0.6346(5) 0.3770(3) 0.7393(4) 0.0440(17) Uani 1 1 d . . . . .
H65A H 0.5798 0.3490 0.7490 0.066 Uiso 1 1 calc R U . . .
H65B H 0.6801 0.3566 0.7101 0.066 Uiso 1 1 calc R U . . .
H65C H 0.5921 0.4101 0.7042 0.066 Uiso 1 1 calc R U . . .
C66 C 0.8056(7) 0.4437(4) 0.8126(5) 0.061(2) Uani 1 1 d . . . . .
H66A H 0.8559 0.4586 0.8679 0.092 Uiso 1 1 calc R U . . .
H66B H 0.7659 0.4771 0.7769 0.092 Uiso 1 1 calc R U . . .
H66C H 0.8524 0.4225 0.7851 0.092 Uiso 1 1 calc R U . . .
C67 C 0.2721(6) 0.1660(3) 0.8618(4) 0.0382(17) Uani 1 1 d . . . . .
C68 C 0.3742(6) 0.1391(3) 0.9299(4) 0.0500(19) Uani 1 1 d . . . . .
H68A H 0.4157 0.1127 0.9040 0.075 Uiso 1 1 calc R U . . .
H68B H 0.3474 0.1163 0.9690 0.075 Uiso 1 1 calc R U . . .
H68C H 0.4262 0.1708 0.9611 0.075 Uiso 1 1 calc R U . . .
C69 C 0.1905(8) 0.1174(4) 0.8127(5) 0.070(3) Uani 1 1 d . . . . .
H69A H 0.2314 0.0909 0.7866 0.105 Uiso 1 1 calc R U . . .
H69B H 0.1244 0.1355 0.7684 0.105 Uiso 1 1 calc R U . . .
H69C H 0.1630 0.0946 0.8514 0.105 Uiso 1 1 calc R U . . .
C70 C 0.2100(6) 0.2090(3) 0.9014(4) 0.0484(19) Uani 1 1 d . . . . .
H70A H 0.2631 0.2409 0.9305 0.073 Uiso 1 1 calc R U . . .
H70B H 0.1841 0.1876 0.9422 0.073 Uiso 1 1 calc R U . . .
H70C H 0.1430 0.2261 0.8568 0.073 Uiso 1 1 calc R U . . .
C71 C 0.5713(6) 0.1581(3) 0.7795(4) 0.0338(15) Uani 1 1 d . . . . .
C72 C 0.4719(6) 0.1187(3) 0.7264(5) 0.0493(19) Uani 1 1 d . . . . .
H72A H 0.4427 0.0956 0.7639 0.074 Uiso 1 1 calc R U . . .
H72B H 0.4994 0.0916 0.6921 0.074 Uiso 1 1 calc R U . . .
H72C H 0.4097 0.1436 0.6891 0.074 Uiso 1 1 calc R U . . .
C73 C 0.6193(7) 0.1941(4) 0.7232(5) 0.058(2) Uani 1 1 d . . . . .
H73A H 0.5562 0.2157 0.6810 0.087 Uiso 1 1 calc R U . . .
H73B H 0.6562 0.1673 0.6944 0.087 Uiso 1 1 calc R U . . .
H73C H 0.6765 0.2225 0.7579 0.087 Uiso 1 1 calc R U . . .
C74 C 0.6658(6) 0.1205(3) 0.8415(4) 0.0482(19) Uani 1 1 d . . . . .
H74A H 0.6358 0.1015 0.8820 0.072 Uiso 1 1 calc R U . . .
H74B H 0.7317 0.1459 0.8722 0.072 Uiso 1 1 calc R U . . .
H74C H 0.6909 0.0898 0.8104 0.072 Uiso 1 1 calc R U . . .
C75 C 0.2245(8) 0.1888(3) 0.5412(5) 0.069(3) Uani 1 1 d . . . . .
H75A H 0.1986 0.1581 0.5719 0.103 Uiso 1 1 calc R U . . .
H75B H 0.2878 0.1731 0.5249 0.103 Uiso 1 1 calc R U . . .
H75C H 0.1600 0.2004 0.4902 0.103 Uiso 1 1 calc R U . . .
C76 C 0.4794(8) 0.5488(3) 0.8664(5) 0.069(3) Uani 1 1 d . . . . .
H76A H 0.4241 0.5812 0.8437 0.103 Uiso 1 1 calc R U . . .
H76B H 0.5553 0.5606 0.8653 0.103 Uiso 1 1 calc R U . . .
H76C H 0.4855 0.5403 0.9249 0.103 Uiso 1 1 calc R U . . .
O11 O 0.063(2) 0.1236(13) 0.0659(12) 0.139(7) Uani 0.305(4) 1 d D U P B 1
C77 C 0.032(2) 0.1395(18) 0.1379(12) 0.132(7) Uani 0.305(4) 1 d D U P B 1
H77A H -0.0253 0.1110 0.1447 0.159 Uiso 0.305(4) 1 calc R U P B 1
H77B H -0.0020 0.1799 0.1307 0.159 Uiso 0.305(4) 1 calc R U P B 1
C78 C 0.145(2) 0.137(2) 0.2165(14) 0.135(7) Uani 0.305(4) 1 d D U P B 1
H78A H 0.1686 0.1778 0.2394 0.162 Uiso 0.305(4) 1 calc R U P B 1
H78B H 0.1355 0.1122 0.2617 0.162 Uiso 0.305(4) 1 calc R U P B 1
C79 C 0.2360(19) 0.110(2) 0.183(2) 0.127(7) Uani 0.305(4) 1 d D U P B 1
H79A H 0.2721 0.0748 0.2167 0.152 Uiso 0.305(4) 1 calc R U P B 1
H79B H 0.2975 0.1397 0.1872 0.152 Uiso 0.305(4) 1 calc R U P B 1
C80 C 0.172(3) 0.0929(18) 0.089(2) 0.133(7) Uani 0.305(4) 1 d D U P B 1
H80A H 0.2159 0.1058 0.0531 0.159 Uiso 0.305(4) 1 calc R U P B 1
H80B H 0.1597 0.0494 0.0833 0.159 Uiso 0.305(4) 1 calc R U P B 1
O11A O 0.090(3) 0.1093(16) 0.1124(18) 0.140(6) Uani 0.250(4) 1 d D U P C 2
C77A C 0.066(3) 0.101(2) 0.189(2) 0.131(7) Uani 0.250(4) 1 d D U P C 2
H77C H 0.0571 0.0584 0.1990 0.158 Uiso 0.250(4) 1 calc R U P C 2
H77D H -0.0066 0.1219 0.1851 0.158 Uiso 0.250(4) 1 calc R U P C 2
C78A C 0.171(3) 0.128(2) 0.2623(18) 0.127(8) Uani 0.250(4) 1 d D U P C 2
H78C H 0.1446 0.1540 0.2994 0.152 Uiso 0.250(4) 1 calc R U P C 2
H78D H 0.2211 0.0963 0.2970 0.152 Uiso 0.250(4) 1 calc R U P C 2
C79A C 0.234(2) 0.1640(11) 0.2136(15) 0.123(7) Uani 0.250(4) 1 d D U P C 2
H79C H 0.3186 0.1624 0.2435 0.147 Uiso 0.250(4) 1 calc R U P C 2
H79D H 0.2088 0.2061 0.2083 0.147 Uiso 0.250(4) 1 calc DR U P C 2
C80A C 0.200(3) 0.135(2) 0.1246(18) 0.132(7) Uani 0.250(4) 1 d D U P C 2
H80C H 0.1956 0.1645 0.0804 0.158 Uiso 0.250(4) 1 calc R U P C 2
H80D H 0.2569 0.1035 0.1239 0.158 Uiso 0.250(4) 1 calc R U P C 2
O11B O 0.076(2) 0.1811(12) 0.156(2) 0.131(6) Uani 0.285(4) 1 d D U P D 3
C77B C 0.103(4) 0.1501(19) 0.0911(18) 0.133(7) Uani 0.285(4) 1 d D U P D 3
H77E H 0.1358 0.1778 0.0598 0.159 Uiso 0.285(4) 1 calc R U P D 3
H77F H 0.0330 0.1313 0.0505 0.159 Uiso 0.285(4) 1 calc R U P D 3
C78B C 0.194(5) 0.102(2) 0.138(3) 0.133(7) Uani 0.285(4) 1 d D U P D 3
H78E H 0.1690 0.0619 0.1141 0.160 Uiso 0.285(4) 1 calc R U P D 3
H78F H 0.2705 0.1108 0.1343 0.160 Uiso 0.285(4) 1 calc R U P D 3
C79B C 0.199(4) 0.1055(19) 0.230(2) 0.133(7) Uani 0.285(4) 1 d D U P D 3
H79E H 0.2737 0.1220 0.2672 0.159 Uiso 0.285(4) 1 calc R U P D 3
H79F H 0.1892 0.0654 0.2515 0.159 Uiso 0.285(4) 1 calc R U P D 3
C80B C 0.098(4) 0.1468(18) 0.232(2) 0.131(7) Uani 0.285(4) 1 d D U P D 3
H80E H 0.0295 0.1234 0.2297 0.157 Uiso 0.285(4) 1 calc R U P D 3
H80F H 0.1222 0.1724 0.2826 0.157 Uiso 0.285(4) 1 calc R U P D 3

loop_
_atom_site_aniso_label
_atom_site_aniso_U_11
_atom_site_aniso_U_22
_atom_site_aniso_U_33
_atom_site_aniso_U_23
_atom_site_aniso_U_13
_atom_site_aniso_U_12
Zn1 0.0257(3) 0.0185(3) 0.0216(3) -0.0004(3) 0.0073(2) -0.0002(3)
Zn2 0.0379(4) 0.0198(4) 0.0284(4) -0.0023(3) 0.0064(3) -0.0022(3)
Zn3 0.0431(5) 0.0213(4) 0.0299(4) -0.0034(3) 0.0064(3) -0.0049(3)
Al1 0.0249(9) 0.0210(9) 0.0219(9) -0.0011(7) 0.0073(7) -0.0003(8)
Al2 0.0267(9) 0.0224(9) 0.0206(9) -0.0028(7) 0.0069(7) -0.0013(8)
Si1 0.0309(10) 0.0198(9) 0.0259(9) 0.0007(7) 0.0082(8) -0.0012(7)
Si2 0.0299(10) 0.0198(9) 0.0228(9) -0.0004(7) 0.0076(7) 0.0011(7)
O1 0.027(2) 0.023(2) 0.025(2) 0.0006(17) 0.0077(17) 0.0025(17)
O2 0.030(2) 0.023(2) 0.025(2) -0.0035(17) 0.0061(18) -0.0029(18)
O3 0.044(3) 0.024(2) 0.032(2) -0.0033(19) 0.009(2) 0.005(2)
O4 0.034(2) 0.028(2) 0.035(2) 0.0054(19) 0.0098(19) -0.0038(19)
O5 0.033(2) 0.017(2) 0.024(2) -0.0006(17) 0.0065(18) -0.0018(17)
O6 0.033(2) 0.021(2) 0.022(2) -0.0013(17) 0.0063(18) 0.0010(17)
O7 0.036(2) 0.018(2) 0.024(2) 0.0000(17) 0.0097(18) 0.0012(17)
O8 0.034(2) 0.027(2) 0.025(2) -0.0018(18) 0.0066(18) -0.0025(19)
O9 0.040(3) 0.025(2) 0.030(2) -0.0017(18) 0.0104(19) 0.0077(19)
O10 0.033(2) 0.022(2) 0.025(2) -0.0018(18) 0.0090(18) -0.0037(17)
N1 0.024(2) 0.024(3) 0.024(2) -0.001(2) 0.009(2) -0.002(2)
N2 0.030(2) 0.027(3) 0.028(3) -0.003(2) 0.013(2) -0.004(2)
N3 0.034(3) 0.026(3) 0.024(3) -0.002(2) 0.012(2) -0.002(2)
N4 0.026(2) 0.032(3) 0.030(3) -0.004(2) 0.009(2) -0.002(2)
C1 0.040(4) 0.044(4) 0.048(4) -0.014(3) 0.019(3) -0.020(3)
C2 0.036(4) 0.028(3) 0.027(3) -0.001(3) 0.010(3) -0.005(3)
C3 0.040(4) 0.028(3) 0.030(4) -0.009(3) 0.010(3) -0.012(3)
C4 0.040(4) 0.030(3) 0.021(3) -0.003(3) 0.011(3) 0.000(3)
C5 0.069(5) 0.051(5) 0.042(4) -0.019(4) 0.033(4) -0.018(4)
C6 0.019(3) 0.035(4) 0.031(3) 0.000(3) 0.011(2) -0.002(3)
C7 0.030(3) 0.036(4) 0.038(4) 0.007(3) 0.016(3) 0.000(3)
C8 0.039(4) 0.064(5) 0.047(4) 0.013(4) 0.026(3) 0.017(4)
C9 0.040(4) 0.058(5) 0.068(5) 0.008(4) 0.035(4) 0.015(4)
C10 0.032(4) 0.043(4) 0.054(5) 0.007(4) 0.018(3) 0.011(3)
C11 0.029(3) 0.033(4) 0.037(4) 0.006(3) 0.009(3) -0.004(3)
C12 0.035(4) 0.054(5) 0.039(4) 0.013(3) 0.011(3) 0.013(3)
C13 0.063(5) 0.044(5) 0.067(5) 0.029(4) 0.012(4) 0.008(4)
C14 0.111(8) 0.058(6) 0.050(5) 0.008(4) 0.016(5) 0.017(5)
C15 0.053(5) 0.048(4) 0.052(5) 0.020(4) 0.033(4) 0.019(4)
C16 0.053(5) 0.112(8) 0.048(5) 0.031(5) 0.029(4) 0.038(5)
C17 0.098(7) 0.051(5) 0.101(7) 0.026(5) 0.069(6) 0.010(5)
C18 0.035(4) 0.029(3) 0.025(3) -0.005(3) 0.015(3) -0.006(3)
C19 0.033(3) 0.030(3) 0.030(3) -0.002(3) 0.013(3) -0.001(3)
C20 0.035(4) 0.041(4) 0.043(4) 0.002(3) 0.023(3) 0.002(3)
C21 0.039(4) 0.041(4) 0.048(4) 0.002(3) 0.026(3) -0.004(3)
C22 0.051(4) 0.031(4) 0.041(4) 0.013(3) 0.022(3) 0.001(3)
C23 0.035(3) 0.033(3) 0.032(3) 0.005(3) 0.011(3) -0.006(3)
C24 0.037(3) 0.048(4) 0.061(4) 0.018(3) 0.016(3) -0.002(3)
C25 0.046(7) 0.061(6) 0.037(9) 0.017(5) 0.020(7) 0.021(5)
C26 0.058(10) 0.048(10) 0.074(6) -0.008(7) -0.025(6) -0.007(7)
C25A 0.055(14) 0.052(7) 0.039(18) 0.008(10) 0.013(14) 0.014(8)
C26A 0.049(12) 0.045(13) 0.089(14) 0.024(11) -0.015(10) -0.010(11)
C27 0.040(4) 0.035(4) 0.055(5) 0.011(3) 0.023(4) 0.008(3)
C28 0.044(5) 0.082(6) 0.062(6) 0.039(5) 0.014(4) 0.008(4)
C29 0.097(7) 0.045(5) 0.115(8) 0.023(5) 0.066(6) 0.029(5)
C30 0.043(4) 0.032(4) 0.042(4) 0.002(3) 0.013(3) 0.014(3)
C31 0.056(5) 0.045(4) 0.057(5) 0.007(4) 0.018(4) 0.021(4)
C32 0.074(6) 0.039(4) 0.073(6) -0.016(4) 0.023(5) 0.015(4)
C33 0.048(5) 0.058(5) 0.056(5) 0.004(4) 0.013(4) 0.006(4)
C34 0.035(4) 0.029(4) 0.043(4) 0.004(3) 0.013(3) -0.010(3)
C35 0.069(5) 0.039(4) 0.059(5) 0.005(4) 0.028(4) -0.010(4)
C36 0.054(5) 0.048(5) 0.054(5) -0.009(4) 0.017(4) -0.025(4)
C37 0.040(5) 0.049(5) 0.095(7) 0.010(5) 0.019(4) -0.010(4)
C38 0.058(5) 0.047(5) 0.051(5) -0.030(4) 0.019(4) -0.006(4)
C39 0.043(4) 0.025(3) 0.029(4) -0.005(3) 0.010(3) -0.001(3)
C40 0.042(4) 0.033(4) 0.034(4) -0.010(3) 0.009(3) -0.010(3)
C41 0.031(4) 0.046(4) 0.024(3) -0.004(3) 0.003(3) -0.005(3)
C42 0.037(4) 0.073(6) 0.057(5) -0.022(4) 0.009(4) -0.022(4)
C43 0.035(3) 0.031(3) 0.028(3) -0.008(3) 0.016(3) -0.007(3)
C44 0.036(4) 0.047(4) 0.037(4) -0.010(3) 0.015(3) -0.001(3)
C45 0.041(4) 0.073(6) 0.052(5) 0.000(4) 0.022(4) 0.006(4)
C46 0.044(5) 0.080(6) 0.057(5) -0.013(5) 0.029(4) -0.016(4)
C47 0.071(6) 0.048(5) 0.046(5) -0.010(4) 0.038(4) -0.012(4)
C48 0.054(5) 0.041(4) 0.035(4) -0.007(3) 0.028(4) -0.003(4)
C49 0.068(6) 0.049(5) 0.050(5) 0.010(4) 0.033(4) 0.005(4)
C50 0.119(8) 0.047(5) 0.054(5) 0.011(4) 0.046(5) 0.011(5)
C51 0.082(7) 0.077(7) 0.080(7) 0.027(6) 0.005(6) -0.004(6)
C52 0.041(4) 0.061(5) 0.065(5) 0.023(4) 0.023(4) 0.018(4)
C53 0.049(5) 0.140(10) 0.054(6) 0.038(6) 0.011(4) 0.011(6)
C54 0.077(7) 0.070(7) 0.144(10) 0.037(7) 0.050(7) 0.032(6)
C55 0.024(3) 0.034(4) 0.035(4) -0.006(3) 0.005(3) 0.000(3)
C56 0.029(3) 0.042(4) 0.037(4) -0.004(3) 0.007(3) 0.000(3)
C57 0.033(4) 0.061(5) 0.049(4) 0.001(4) 0.018(3) 0.002(4)
C58 0.035(4) 0.059(5) 0.060(5) 0.008(4) 0.017(4) 0.017(4)
C59 0.040(4) 0.048(5) 0.053(5) 0.003(4) 0.014(4) 0.007(3)
C60 0.022(3) 0.055(5) 0.039(4) 0.002(3) 0.003(3) 0.006(3)
C61 0.047(4) 0.063(5) 0.034(4) 0.015(4) 0.010(3) 0.019(4)
C62 0.062(5) 0.070(6) 0.050(5) 0.015(4) 0.014(4) -0.003(5)
C63 0.129(9) 0.081(7) 0.033(5) 0.004(5) 0.011(5) -0.014(6)
C64 0.038(4) 0.051(5) 0.048(4) 0.001(4) 0.024(3) 0.003(3)
C65 0.034(3) 0.058(5) 0.044(4) 0.015(4) 0.019(3) 0.008(4)
C66 0.057(5) 0.062(5) 0.069(6) 0.008(4) 0.028(4) -0.011(4)
C67 0.048(4) 0.035(4) 0.030(4) 0.000(3) 0.011(3) -0.012(3)
C68 0.061(5) 0.045(4) 0.048(4) 0.022(4) 0.023(4) 0.006(4)
C69 0.092(7) 0.055(5) 0.062(6) 0.000(4) 0.024(5) -0.036(5)
C70 0.046(4) 0.061(5) 0.044(4) 0.014(4) 0.023(4) 0.004(4)
C71 0.039(4) 0.030(4) 0.032(4) -0.004(3) 0.012(3) 0.005(3)
C72 0.058(5) 0.032(4) 0.053(5) -0.016(3) 0.013(4) 0.005(4)
C73 0.072(6) 0.057(5) 0.058(5) -0.001(4) 0.038(4) 0.012(4)
C74 0.046(4) 0.045(4) 0.049(4) -0.002(4) 0.010(4) 0.021(4)
C75 0.099(7) 0.033(4) 0.049(5) -0.011(4) -0.006(5) -0.004(5)
C76 0.107(7) 0.034(5) 0.051(5) -0.004(4) 0.009(5) -0.017(5)
O11 0.135(11) 0.126(13) 0.164(12) 0.072(11) 0.063(10) 0.023(10)
C77 0.126(12) 0.119(14) 0.171(13) 0.063(13) 0.074(10) 0.025(12)
C78 0.133(11) 0.127(12) 0.162(12) 0.061(11) 0.073(10) 0.017(11)
C79 0.123(11) 0.117(12) 0.157(13) 0.074(12) 0.068(10) 0.012(11)
C80 0.136(13) 0.118(13) 0.161(13) 0.063(12) 0.073(11) 0.025(11)
O11A 0.134(11) 0.129(11) 0.168(12) 0.062(11) 0.065(10) 0.015(10)
C77A 0.120(12) 0.127(14) 0.164(13) 0.048(13) 0.073(11) 0.020(11)
C78A 0.110(13) 0.126(14) 0.164(13) 0.063(13) 0.073(11) 0.025(12)
C79A 0.115(12) 0.125(13) 0.155(13) 0.050(11) 0.081(11) 0.023(11)
C80A 0.131(11) 0.123(13) 0.157(13) 0.060(11) 0.069(11) 0.018(11)
O11B 0.125(11) 0.126(12) 0.158(12) 0.059(10) 0.069(10) 0.028(10)
C77B 0.129(13) 0.118(13) 0.163(12) 0.056(11) 0.066(11) 0.028(12)
C78B 0.129(12) 0.118(12) 0.163(13) 0.061(12) 0.064(11) 0.024(10)
C79B 0.124(12) 0.124(12) 0.161(12) 0.051(11) 0.064(11) 0.033(10)
C80B 0.122(13) 0.120(13) 0.168(13) 0.060(11) 0.074(11) 0.022(12)

loop_
_atom_type_symbol
_atom_type_description
_atom_type_scat_dispersion_real
_atom_type_scat_dispersion_imag
_atom_type_scat_source
C C 0.0033 0.0016 'International Tables Vol C Tables 4.2.6.8 and 6.1.1.4'
H H 0.0000 0.0000 'International Tables Vol C Tables 4.2.6.8 and 6.1.1.4'
N N 0.0061 0.0033 'International Tables Vol C Tables 4.2.6.8 and 6.1.1.4'
O O 0.0106 0.0060 'International Tables Vol C Tables 4.2.6.8 and 6.1.1.4'
Al Al 0.0645 0.0514 'International Tables Vol C Tables 4.2.6.8 and 6.1.1.4'
Si Si 0.0817 0.0704 'International Tables Vol C Tables 4.2.6.8 and 6.1.1.4'
Zn Zn 0.2839 1.4301 'International Tables Vol C Tables 4.2.6.8 and 6.1.1.4'

loop_
_geom_angle_atom_site_label_1
_geom_angle_atom_site_label_2
_geom_angle_atom_site_label_3
_geom_angle
O10 Zn1 O5 164.05(16)
O10 Zn1 O2 83.71(15)
O5 Zn1 O2 98.90(15)
O10 Zn1 O7 99.31(15)
O5 Zn1 O7 83.39(15)
O2 Zn1 O7 160.96(15)
O10 Zn1 Zn2 139.42(12)
O5 Zn1 Zn2 40.98(11)
O2 Zn1 Zn2 136.82(11)
O7 Zn1 Zn2 42.41(11)
O10 Zn1 Zn3 41.29(11)
O5 Zn1 Zn3 138.02(11)
O2 Zn1 Zn3 42.55(10)
O7 Zn1 Zn3 138.59(11)
Zn2 Zn1 Zn3 178.87(3)
O5 Zn2 C75 133.0(3)
O5 Zn2 O7 87.33(15)
C75 Zn2 O7 139.6(3)
O5 Zn2 Zn1 41.95(11)
C75 Zn2 Zn1 174.2(3)
O7 Zn2 Zn1 45.38(11)
O10 Zn3 C76 133.8(3)
O10 Zn3 O2 86.92(16)
C76 Zn3 O2 139.0(3)
O10 Zn3 Zn1 41.81(11)
C76 Zn3 Zn1 175.6(2)
O2 Zn3 Zn1 45.24(11)
O1 Al1 O5 109.8(2)
O1 Al1 N1 113.2(2)
O5 Al1 N1 111.8(2)
O1 Al1 N2 112.0(2)
O5 Al1 N2 114.1(2)
N1 Al1 N2 95.4(2)
O10 Al2 O6 110.0(2)
O10 Al2 N3 112.0(2)
O6 Al2 N3 114.3(2)
O10 Al2 N4 113.2(2)
O6 Al2 N4 110.7(2)
N3 Al2 N4 96.1(2)
O1 Si1 O2 113.2(2)
O1 Si1 O4 104.9(2)
O2 Si1 O4 113.1(2)
O1 Si1 O3 112.6(2)
O2 Si1 O3 102.5(2)
O4 Si1 O3 110.9(2)
O6 Si2 O7 112.6(2)
O6 Si2 O8 111.4(2)
O7 Si2 O8 105.0(2)
O6 Si2 O9 104.7(2)
O7 Si2 O9 112.4(2)
O8 Si2 O9 110.9(2)
Si1 O1 Al1 134.0(2)
Si1 O2 Zn3 121.5(2)
Si1 O2 Zn1 127.6(2)
Zn3 O2 Zn1 92.22(16)
C30 O3 Si1 132.2(4)
C34 O4 Si1 134.1(4)
Al1 O5 Zn2 133.6(2)
Al1 O5 Zn1 129.1(2)
Zn2 O5 Zn1 97.07(17)
Si2 O6 Al2 134.0(2)
Si2 O7 Zn2 128.3(2)
Si2 O7 Zn1 129.3(2)
Zn2 O7 Zn1 92.21(16)
C67 O8 Si2 130.6(4)
C71 O9 Si2 134.1(4)
Al2 O10 Zn3 132.2(2)
Al2 O10 Zn1 129.6(2)
Zn3 O10 Zn1 96.91(17)
C2 N1 C6 116.9(5)
C2 N1 Al1 121.4(4)
C6 N1 Al1 121.3(4)
C4 N2 C18 117.5(5)
C4 N2 Al1 121.3(4)
C18 N2 Al1 121.1(4)
C39 N3 C43 117.3(5)
C39 N3 Al2 119.5(4)
C43 N3 Al2 122.8(4)
C41 N4 C55 117.9(5)
C41 N4 Al2 119.4(4)
C55 N4 Al2 122.5(4)
N1 C2 C3 122.7(5)
N1 C2 C1 120.7(5)
C3 C2 C1 116.5(5)
C2 C3 C4 126.9(6)
N2 C4 C3 123.3(5)
N2 C4 C5 120.7(5)
C3 C4 C5 115.8(5)
C7 C6 C11 122.1(5)
C7 C6 N1 120.3(5)
C11 C6 N1 117.6(5)
C6 C7 C8 117.7(6)
C6 C7 C15 123.4(6)
C8 C7 C15 118.9(6)
C9 C8 C7 120.9(6)
C10 C9 C8 120.5(6)
C9 C10 C11 121.6(6)
C10 C11 C6 117.1(6)
C10 C11 C12 120.5(6)
C6 C11 C12 122.4(6)
C14 C12 C11 112.6(6)
C14 C12 C13 108.7(6)
C11 C12 C13 112.7(6)
C16 C15 C7 111.0(7)
C16 C15 C17 110.5(7)
C7 C15 C17 111.8(6)
C19 C18 C23 120.9(5)
C19 C18 N2 120.6(5)
C23 C18 N2 118.5(5)
C20 C19 C18 118.8(6)
C20 C19 C27 119.1(5)
C18 C19 C27 122.1(5)
C21 C20 C19 120.8(6)
C22 C21 C20 120.0(6)
C21 C22 C23 122.2(6)
C22 C23 C18 117.3(6)
C22 C23 C24 120.1(6)
C18 C23 C24 122.6(5)
C26A C24 C23 116.9(16)
C23 C24 C25 113.2(11)
C26A C24 C25A 113.9(19)
C23 C24 C25A 113(2)
C23 C24 C26 108.9(9)
C25 C24 C26 108.8(10)
C28 C27 C19 110.7(6)
C28 C27 C29 109.7(7)
C19 C27 C29 112.2(6)
O3 C30 C31 111.7(5)
O3 C30 C32 105.6(5)
C31 C30 C32 111.1(6)
O3 C30 C33 108.0(5)
C31 C30 C33 110.4(6)
C32 C30 C33 109.9(6)
O4 C34 C35 105.5(5)
O4 C34 C37 108.3(5)
C35 C34 C37 111.0(6)
O4 C34 C36 110.5(5)
C35 C34 C36 110.3(6)
C37 C34 C36 111.1(6)
N3 C39 C40 123.4(6)
N3 C39 C38 120.0(6)
C40 C39 C38 116.6(6)
C39 C40 C41 127.1(6)
N4 C41 C40 123.6(6)
N4 C41 C42 120.0(6)
C40 C41 C42 116.3(6)
C44 C43 C48 121.8(6)
C44 C43 N3 120.2(6)
C48 C43 N3 118.0(5)
C43 C44 C45 118.1(6)
C43 C44 C52 122.8(6)
C45 C44 C52 119.1(6)
C46 C45 C44 120.3(7)
C47 C46 C45 121.4(7)
C46 C47 C48 120.9(7)
C47 C48 C43 117.5(7)
C47 C48 C49 120.3(7)
C43 C48 C49 122.2(6)
C50 C49 C51 108.9(7)
C50 C49 C48 114.7(7)
C51 C49 C48 112.5(7)
C44 C52 C53 110.1(7)
C44 C52 C54 112.4(7)
C53 C52 C54 111.8(7)
C56 C55 C60 121.0(6)
C56 C55 N4 120.5(6)
C60 C55 N4 118.5(6)
C57 C56 C55 118.4(6)
C57 C56 C64 119.9(6)
C55 C56 C64 121.5(6)
C58 C57 C56 120.8(7)
C57 C58 C59 120.7(7)
C58 C59 C60 120.4(7)
C59 C60 C55 118.7(6)
C59 C60 C61 119.3(6)
C55 C60 C61 122.0(6)
C62 C61 C63 110.6(6)
C62 C61 C60 112.2(6)
C63 C61 C60 110.6(7)
C56 C64 C66 114.2(6)
C56 C64 C65 107.8(6)
C66 C64 C65 111.1(6)
O8 C67 C68 112.0(5)
O8 C67 C69 106.4(5)
C68 C67 C69 110.2(6)
O8 C67 C70 107.7(5)
C68 C67 C70 109.7(6)
C69 C67 C70 110.8(6)
O9 C71 C73 108.6(5)
O9 C71 C74 105.6(5)
C73 C71 C74 110.6(6)
O9 C71 C72 110.8(5)
C73 C71 C72 110.8(6)
C74 C71 C72 110.3(6)
C80 O11 C77 113.0(7)
O11 C77 C78 106.5(8)
C79 C78 C77 104.6(7)
C78 C79 C80 107.2(7)
O11 C80 C79 104.5(9)
C77A O11A C80A 114.2(12)
O11A C77A C78A 106.7(10)
C79A C78A C77A 102.4(11)
C78A C79A C80A 106.0(12)
O11A C80A C79A 103.0(12)
C80B O11B C77B 112.9(13)
O11B C77B C78B 105.6(11)
C79B C78B C77B 103.9(10)
C78B C79B C80B 107.3(11)
O11B C80B C79B 102.9(12)

loop_
_geom_bond_atom_site_label_1
_geom_bond_atom_site_label_2
_geom_bond_distance
Zn1 O10 1.950(4)
Zn1 O5 1.953(4)
Zn1 O2 2.063(4)
Zn1 O7 2.066(4)
Zn1 Zn2 2.8999(10)
Zn1 Zn3 2.9038(10)
Zn2 O5 1.916(4)
Zn2 C75 1.934(7)
Zn2 O7 1.957(4)
Zn3 O10 1.930(4)
Zn3 C76 1.936(7)
Zn3 O2 1.965(4)
Al1 O1 1.717(4)
Al1 O5 1.720(4)
Al1 N1 1.902(5)
Al1 N2 1.913(5)
Al2 O10 1.712(4)
Al2 O6 1.719(4)
Al2 N3 1.902(5)
Al2 N4 1.913(5)
Si1 O1 1.602(4)
Si1 O2 1.618(4)
Si1 O4 1.631(4)
Si1 O3 1.634(4)
Si2 O6 1.608(4)
Si2 O7 1.623(4)
Si2 O8 1.628(4)
Si2 O9 1.631(4)
O3 C30 1.431(7)
O4 C34 1.438(7)
O8 C67 1.433(7)
O9 C71 1.425(7)
N1 C2 1.340(7)
N1 C6 1.453(7)
N2 C4 1.332(7)
N2 C18 1.453(7)
N3 C39 1.350(7)
N3 C43 1.446(7)
N4 C41 1.340(8)
N4 C55 1.444(8)
C1 C2 1.514(8)
C2 C3 1.395(8)
C3 C4 1.401(8)
C4 C5 1.519(8)
C6 C7 1.392(8)
C6 C11 1.409(9)
C7 C8 1.396(8)
C7 C15 1.513(9)
C8 C9 1.377(10)
C9 C10 1.362(9)
C10 C11 1.395(9)
C11 C12 1.522(9)
C12 C14 1.511(10)
C12 C13 1.538(10)
C15 C16 1.507(10)
C15 C17 1.552(10)
C18 C19 1.397(8)
C18 C23 1.411(8)
C19 C20 1.388(8)
C19 C27 1.521(9)
C20 C21 1.383(9)
C21 C22 1.353(9)
C22 C23 1.401(8)
C23 C24 1.507(9)
C24 C26A 1.496(18)
C24 C25 1.514(14)
C24 C25A 1.52(2)
C24 C26 1.555(13)
C27 C28 1.502(10)
C27 C29 1.541(10)
C30 C31 1.514(9)
C30 C32 1.525(9)
C30 C33 1.535(10)
C34 C35 1.505(9)
C34 C37 1.509(10)
C34 C36 1.511(9)
C38 C39 1.516(9)
C39 C40 1.384(9)
C40 C41 1.393(9)
C41 C42 1.518(9)
C43 C44 1.393(9)
C43 C48 1.415(9)
C44 C45 1.401(9)
C44 C52 1.512(10)
C45 C46 1.382(11)
C46 C47 1.359(10)
C47 C48 1.404(9)
C48 C49 1.518(10)
C49 C50 1.514(10)
C49 C51 1.517(11)
C52 C53 1.525(11)
C52 C54 1.540(12)
C55 C56 1.393(9)
C55 C60 1.404(9)
C56 C57 1.392(9)
C56 C64 1.516(9)
C57 C58 1.367(10)
C58 C59 1.378(10)
C59 C60 1.384(9)
C60 C61 1.530(9)
C61 C62 1.503(11)
C61 C63 1.518(10)
C64 C66 1.530(9)
C64 C65 1.540(9)
C67 C68 1.502(9)
C67 C69 1.519(10)
C67 C70 1.525(10)
C71 C73 1.517(9)
C71 C74 1.522(9)
C71 C72 1.523(9)
O11 C80 1.436(7)
O11 C77 1.440(7)
C77 C78 1.554(7)
C78 C79 1.545(7)
C79 C80 1.552(7)
O11A C77A 1.428(14)
O11A C80A 1.430(15)
C77A C78A 1.566(15)
C78A C79A 1.543(15)
C79A C80A 1.557(15)
O11B C80B 1.424(15)
O11B C77B 1.439(14)
C77B C78B 1.563(15)
C78B C79B 1.537(14)
C79B C80B 1.552(15)
